data_7052406
loop_
_publ_author_name
'Ren\'e T. Boer\'e'
'Marcus L. Cole'
'Peter C. Junk'

_publ_section_title
;
 The syntheses and structures of some main group complexes of the
 sterically hindered N,N?-bis(2,6-diisopropylphenyl)-4-toluamidinate
 ligand
;
_journal_issue 1
_journal_name_full 'New Journal of Chemistry'
_journal_page_first 128
_journal_paper_doi 10.1039/b409086a
_journal_volume 29
_journal_year 2005
_chemical_formula_moiety 'C40 H57 Li N2 O2'
_chemical_formula_sum 'C40 H57 Li N2 O2'
_chemical_formula_weight 604.82
_chemical_melting_point 434
_chemical_name_common '[Li(N,N'-Dipamidine)(THF)2]'
_space_group_IT_number 2
_symmetry_cell_setting triclinic
_symmetry_Int_Tables_number 2
_symmetry_space_group_name_Hall '-P 1'
_symmetry_space_group_name_H-M 'P -1'
_atom_sites_solution_hydrogens geom
_atom_sites_solution_primary direct
_atom_sites_solution_secondary difmap
_audit_creation_method SHELXL-97
_cell_angle_alpha 80.772(9)
_cell_angle_beta 77.567(13)
_cell_angle_gamma 77.758(11)
_cell_formula_units_Z 2
_cell_length_a 10.922(3)
_cell_length_b 11.627(2)
_cell_length_c 15.562(4)
_cell_measurement_temperature 123(2)
_cell_volume 1872.3(8)
_computing_cell_refinement DENZO-SMN
_computing_data_collection 'Nonius Collect'
_computing_data_reduction X-Seed
_computing_molecular_graphics 'X-Seed / POV-Ray'
_computing_publication_material 'Microsoft Office 2000'
_computing_structure_refinement 'SHELXL-97 (Sheldrick, 1997)'
_computing_structure_solution 'SHELXS-97 (Sheldrick, 1990)'
_diffrn_ambient_temperature 123(2)
_diffrn_measured_fraction_theta_full 0.974
_diffrn_measured_fraction_theta_max 0.974
_diffrn_measurement_device_type 'Nonius Kappa CCD'
_diffrn_measurement_method 'psi and omega scans'
_diffrn_radiation_monochromator graphite
_diffrn_radiation_probe x-ray
_diffrn_radiation_type MoK\a
_diffrn_radiation_wavelength 0.71073
_diffrn_reflns_av_R_equivalents 0.1829
_diffrn_reflns_av_sigmaI/netI 0.2350
_diffrn_reflns_limit_h_max 14
_diffrn_reflns_limit_h_min -14
_diffrn_reflns_limit_k_max 15
_diffrn_reflns_limit_k_min -14
_diffrn_reflns_limit_l_max 20
_diffrn_reflns_limit_l_min -17
_diffrn_reflns_number 22064
_diffrn_reflns_theta_full 27.73
_diffrn_reflns_theta_max 27.73
_diffrn_reflns_theta_min 1.94
_diffrn_source 'fine-focus sealed tube'
_exptl_absorpt_coefficient_mu 0.064
_exptl_absorpt_correction_T_max 0.9873
_exptl_absorpt_correction_T_min 0.9873
_exptl_absorpt_correction_type empirical
_exptl_absorpt_process_details 'performed as part of the DENZO-SMN package'
_exptl_crystal_colour colourless
_exptl_crystal_density_diffrn 1.073
_exptl_crystal_density_method 'not measured'
_exptl_crystal_description 'rectangular block'
_exptl_crystal_F_000 660
_exptl_crystal_size_max 0.20
_exptl_crystal_size_mid 0.20
_exptl_crystal_size_min 0.20
_refine_diff_density_max 0.405
_refine_diff_density_min -0.323
_refine_diff_density_rms 0.066
_refine_ls_extinction_method none
_refine_ls_goodness_of_fit_ref 0.893
_refine_ls_hydrogen_treatment mixed
_refine_ls_matrix_type full
_refine_ls_number_parameters 415
_refine_ls_number_reflns 8589
_refine_ls_number_restraints 0
_refine_ls_restrained_S_all 0.893
_refine_ls_R_factor_all 0.2305
_refine_ls_R_factor_gt 0.0719
_refine_ls_shift/su_max 0.000
_refine_ls_shift/su_mean 0.000
_refine_ls_structure_factor_coef Fsqd
_refine_ls_weighting_details 'calc w=1/[\s^2^(Fo^2^)+(0.0857P)^2^+0.0000P] where P=(Fo^2^+2Fc^2^)/3'
_refine_ls_weighting_scheme calc
_refine_ls_wR_factor_gt 0.1563
_refine_ls_wR_factor_ref 0.2172
_reflns_number_gt 3195
_reflns_number_total 8589
_reflns_threshold_expression >2sigma(I)
_cod_data_source_file b409086a.txt
_cod_data_source_block Compound_1
_cod_original_sg_symbol_H-M P-1
_cod_database_code 7052406

loop_
_symmetry_equiv_pos_as_xyz
'x, y, z'
'-x, -y, -z'

loop_
_atom_site_label
_atom_site_type_symbol
_atom_site_fract_x
_atom_site_fract_y
_atom_site_fract_z
_atom_site_U_iso_or_equiv
_atom_site_adp_type
_atom_site_occupancy
_atom_site_symmetry_multiplicity
_atom_site_calc_flag
_atom_site_refinement_flags
_atom_site_disorder_assembly
_atom_site_disorder_group
O1 O 0.5550(2) 0.0857(2) 0.16434(16) 0.0471(7) Uani 1 1 d . . .
N1 N 0.3114(2) 0.2638(2) 0.30317(16) 0.0231(6) Uani 1 1 d . . .
C1 C 0.2971(3) 0.3325(2) 0.3736(2) 0.0235(7) Uani 1 1 d . . .
Li1 Li 0.3936(5) 0.1119(5) 0.2485(4) 0.0360(14) Uani 1 1 d . . .
O2 O 0.4237(2) -0.03895(19) 0.32536(16) 0.0412(6) Uani 1 1 d . . .
N2 N 0.2340(2) 0.1997(2) 0.19950(16) 0.0239(6) Uani 1 1 d . . .
C2 C 0.3872(3) 0.4026(3) 0.3714(2) 0.0269(8) Uani 1 1 d . . .
C3 C 0.3760(3) 0.4667(3) 0.4411(2) 0.0330(8) Uani 1 1 d . . .
H3 H 0.4380 0.5136 0.4397 0.040 Uiso 1 1 calc R . .
C4 C 0.2758(3) 0.4638(3) 0.5131(2) 0.0344(8) Uani 1 1 d . . .
H4 H 0.2681 0.5098 0.5598 0.041 Uiso 1 1 calc R . .
C5 C 0.1883(3) 0.3942(3) 0.5159(2) 0.0328(8) Uani 1 1 d . . .
H5 H 0.1200 0.3925 0.5653 0.039 Uiso 1 1 calc R . .
C6 C 0.1962(3) 0.3253(3) 0.4482(2) 0.0256(7) Uani 1 1 d . . .
C7 C 0.4962(3) 0.4079(3) 0.2924(2) 0.0334(8) Uani 1 1 d . . .
H7 H 0.4685 0.3858 0.2410 0.040 Uiso 1 1 calc R . .
C8 C 0.6146(3) 0.3169(3) 0.3101(2) 0.0404(9) Uani 1 1 d . . .
H8A H 0.6434 0.3353 0.3609 0.061 Uiso 1 1 calc R . .
H8B H 0.6827 0.3198 0.2577 0.061 Uiso 1 1 calc R . .
H8C H 0.5934 0.2374 0.3231 0.061 Uiso 1 1 calc R . .
C9 C 0.5303(3) 0.5306(3) 0.2653(3) 0.0482(10) Uani 1 1 d . . .
H9A H 0.4537 0.5885 0.2555 0.072 Uiso 1 1 calc R . .
H9B H 0.5945 0.5301 0.2105 0.072 Uiso 1 1 calc R . .
H9C H 0.5648 0.5521 0.3124 0.072 Uiso 1 1 calc R . .
C10 C 0.1076(3) 0.2379(3) 0.4575(2) 0.0329(8) Uani 1 1 d . . .
H10 H 0.0879 0.2378 0.3977 0.039 Uiso 1 1 calc R . .
C11 C 0.1753(4) 0.1135(3) 0.4864(3) 0.0493(10) Uani 1 1 d . . .
H11A H 0.2525 0.0917 0.4424 0.074 Uiso 1 1 calc R . .
H11B H 0.1183 0.0571 0.4914 0.074 Uiso 1 1 calc R . .
H11C H 0.1987 0.1118 0.5440 0.074 Uiso 1 1 calc R . .
C12 C -0.0194(3) 0.2661(3) 0.5218(3) 0.0572(12) Uani 1 1 d . . .
H12A H -0.0036 0.2574 0.5823 0.086 Uiso 1 1 calc R . .
H12B H -0.0746 0.2113 0.5183 0.086 Uiso 1 1 calc R . .
H12C H -0.0613 0.3477 0.5057 0.086 Uiso 1 1 calc R . .
C13 C 0.1585(3) 0.2153(3) 0.13388(19) 0.0224(7) Uani 1 1 d . . .
C14 C 0.0702(3) 0.1412(3) 0.1431(2) 0.0282(8) Uani 1 1 d . . .
C15 C -0.0010(3) 0.1495(3) 0.0771(2) 0.0343(8) Uani 1 1 d . . .
H15 H -0.0600 0.0980 0.0833 0.041 Uiso 1 1 calc R . .
C16 C 0.0139(3) 0.2323(3) 0.0027(2) 0.0380(9) Uani 1 1 d . . .
H16 H -0.0355 0.2384 -0.0417 0.046 Uiso 1 1 calc R . .
C17 C 0.1008(3) 0.3058(3) -0.0063(2) 0.0329(8) Uani 1 1 d . . .
H17 H 0.1094 0.3632 -0.0570 0.039 Uiso 1 1 calc R . .
C18 C 0.1764(3) 0.2985(3) 0.0566(2) 0.0251(7) Uani 1 1 d . . .
C19 C 0.0511(3) 0.0506(3) 0.2245(2) 0.0354(9) Uani 1 1 d . . .
H19 H 0.0867 0.0750 0.2714 0.042 Uiso 1 1 calc R . .
C20 C 0.1264(4) -0.0716(3) 0.2046(2) 0.0504(11) Uani 1 1 d . . .
H20A H 0.0932 -0.0986 0.1592 0.076 Uiso 1 1 calc R . .
H20B H 0.1177 -0.1277 0.2588 0.076 Uiso 1 1 calc R . .
H20C H 0.2166 -0.0669 0.1831 0.076 Uiso 1 1 calc R . .
C21 C -0.0891(4) 0.0441(4) 0.2624(3) 0.0614(12) Uani 1 1 d . . .
H21A H -0.1369 0.1235 0.2731 0.092 Uiso 1 1 calc R . .
H21B H -0.0953 -0.0087 0.3184 0.092 Uiso 1 1 calc R . .
H21C H -0.1249 0.0133 0.2201 0.092 Uiso 1 1 calc R . .
C22 C 0.2789(3) 0.3722(3) 0.0388(2) 0.0296(8) Uani 1 1 d . . .
H22 H 0.3093 0.3690 0.0954 0.035 Uiso 1 1 calc R . .
C23 C 0.3918(3) 0.3156(3) -0.0286(3) 0.0479(10) Uani 1 1 d . . .
H23A H 0.4227 0.2338 -0.0049 0.072 Uiso 1 1 calc R . .
H23B H 0.4608 0.3611 -0.0393 0.072 Uiso 1 1 calc R . .
H23C H 0.3639 0.3160 -0.0844 0.072 Uiso 1 1 calc R . .
C24 C 0.2350(4) 0.5025(3) 0.0058(3) 0.0460(10) Uani 1 1 d . . .
H24A H 0.2145 0.5087 -0.0533 0.069 Uiso 1 1 calc R . .
H24B H 0.3034 0.5466 0.0026 0.069 Uiso 1 1 calc R . .
H24C H 0.1591 0.5358 0.0468 0.069 Uiso 1 1 calc R . .
C25 C 0.2253(3) 0.2824(2) 0.2515(2) 0.0215(7) Uani 1 1 d . . .
C26 C 0.1241(3) 0.3930(2) 0.25013(19) 0.0215(7) Uani 1 1 d . . .
C27 C 0.1574(3) 0.5038(3) 0.2414(2) 0.0279(8) Uani 1 1 d . . .
H27 H 0.2440 0.5098 0.2370 0.033 Uiso 1 1 calc R . .
C28 C 0.0641(3) 0.6063(3) 0.2391(2) 0.0315(8) Uani 1 1 d . . .
H28 H 0.0886 0.6814 0.2327 0.038 Uiso 1 1 calc R . .
C29 C -0.0627(3) 0.6015(3) 0.2458(2) 0.0270(8) Uani 1 1 d . . .
C30 C -0.0949(3) 0.4913(3) 0.2547(2) 0.0297(8) Uani 1 1 d . . .
H30 H -0.1816 0.4855 0.2595 0.036 Uiso 1 1 calc R . .
C31 C -0.0029(3) 0.3885(3) 0.2569(2) 0.0263(7) Uani 1 1 d . . .
H31 H -0.0280 0.3138 0.2632 0.032 Uiso 1 1 calc R . .
C32 C -0.1632(3) 0.7131(3) 0.2456(2) 0.0378(9) Uani 1 1 d . . .
H32A H -0.2427 0.6950 0.2364 0.057 Uiso 1 1 calc R . .
H32B H -0.1338 0.7725 0.1978 0.057 Uiso 1 1 calc R . .
H32C H -0.1782 0.7443 0.3027 0.057 Uiso 1 1 calc R . .
C33 C 0.6231(4) 0.1730(3) 0.1116(2) 0.0438(10) Uani 1 1 d . . .
H33A H 0.6879 0.1878 0.1422 0.053 Uiso 1 1 calc R . .
H33B H 0.5638 0.2485 0.1002 0.053 Uiso 1 1 calc R . .
C34 C 0.6869(4) 0.1222(3) 0.0248(2) 0.0454(10) Uani 1 1 d . . .
H34A H 0.6328 0.1488 -0.0207 0.055 Uiso 1 1 calc R . .
H34B H 0.7712 0.1453 0.0017 0.055 Uiso 1 1 calc R . .
C35 C 0.7002(5) -0.0088(4) 0.0519(3) 0.0775(15) Uani 1 1 d . . .
H35A H 0.6988 -0.0504 0.0015 0.093 Uiso 1 1 calc R . .
H35B H 0.7808 -0.0410 0.0737 0.093 Uiso 1 1 calc R . .
C36 C 0.5890(4) -0.0220(3) 0.1233(3) 0.0660(13) Uani 1 1 d . . .
H36A H 0.5170 -0.0341 0.0986 0.079 Uiso 1 1 calc R . .
H36B H 0.6110 -0.0909 0.1672 0.079 Uiso 1 1 calc R . .
C37 C 0.5246(4) -0.0601(3) 0.3748(3) 0.0477(10) Uani 1 1 d . . .
H37A H 0.5127 0.0030 0.4132 0.057 Uiso 1 1 calc R . .
H37B H 0.6084 -0.0629 0.3345 0.057 Uiso 1 1 calc R . .
C38 C 0.5164(4) -0.1795(4) 0.4305(3) 0.0621(12) Uani 1 1 d . . .
H38A H 0.5696 -0.2453 0.3984 0.075 Uiso 1 1 calc R . .
H38B H 0.5439 -0.1828 0.4876 0.075 Uiso 1 1 calc R . .
C39 C 0.3808(4) -0.1851(4) 0.4444(3) 0.0655(13) Uani 1 1 d . . .
H39A H 0.3310 -0.1410 0.4939 0.079 Uiso 1 1 calc R . .
H39B H 0.3673 -0.2682 0.4568 0.079 Uiso 1 1 calc R . .
C40 C 0.3449(4) -0.1271(3) 0.3573(3) 0.0537(11) Uani 1 1 d . . .
H40A H 0.3613 -0.1860 0.3149 0.064 Uiso 1 1 calc R . .
H40B H 0.2535 -0.0899 0.3659 0.064 Uiso 1 1 calc R . .

loop_
_atom_site_aniso_label
_atom_site_aniso_U_11
_atom_site_aniso_U_22
_atom_site_aniso_U_33
_atom_site_aniso_U_23
_atom_site_aniso_U_13
_atom_site_aniso_U_12
O1 0.0498(16) 0.0364(14) 0.0481(16) -0.0166(13) 0.0072(13) -0.0007(13)
N1 0.0244(15) 0.0241(14) 0.0193(14) -0.0041(11) -0.0052(12) 0.0007(12)
C1 0.0267(18) 0.0221(16) 0.0209(17) -0.0005(13) -0.0110(14) 0.0023(14)
Li1 0.037(3) 0.032(3) 0.034(3) 0.000(3) -0.007(3) 0.003(3)
O2 0.0418(15) 0.0342(13) 0.0448(16) 0.0036(12) -0.0158(12) 0.0005(12)
N2 0.0291(15) 0.0198(13) 0.0237(15) -0.0040(11) -0.0092(12) -0.0008(12)
C2 0.0294(19) 0.0271(17) 0.0231(18) -0.0015(14) -0.0067(15) -0.0025(15)
C3 0.039(2) 0.0311(19) 0.032(2) -0.0039(16) -0.0130(17) -0.0069(16)
C4 0.044(2) 0.0355(19) 0.028(2) -0.0106(16) -0.0141(18) -0.0031(18)
C5 0.037(2) 0.036(2) 0.0192(18) -0.0032(15) -0.0042(15) 0.0046(17)
C6 0.0249(18) 0.0289(17) 0.0207(18) -0.0022(14) -0.0062(14) 0.0016(15)
C7 0.033(2) 0.040(2) 0.032(2) -0.0036(16) -0.0093(16) -0.0125(17)
C8 0.040(2) 0.039(2) 0.042(2) -0.0097(18) -0.0012(18) -0.0093(18)
C9 0.041(2) 0.045(2) 0.055(3) 0.008(2) -0.008(2) -0.0108(19)
C10 0.037(2) 0.0337(19) 0.0240(19) -0.0006(15) -0.0004(16) -0.0049(17)
C11 0.050(3) 0.035(2) 0.055(3) 0.0052(19) 0.001(2) -0.0076(19)
C12 0.039(2) 0.048(2) 0.073(3) -0.007(2) 0.011(2) -0.003(2)
C13 0.0244(17) 0.0226(16) 0.0191(17) -0.0059(13) -0.0052(14) 0.0016(14)
C14 0.033(2) 0.0259(17) 0.0263(19) -0.0047(15) -0.0066(16) -0.0050(15)
C15 0.038(2) 0.0351(19) 0.034(2) -0.0029(17) -0.0117(17) -0.0121(17)
C16 0.046(2) 0.042(2) 0.029(2) 0.0001(17) -0.0190(18) -0.0076(19)
C17 0.040(2) 0.0302(19) 0.0265(19) -0.0003(15) -0.0062(16) -0.0036(17)
C18 0.0290(19) 0.0244(17) 0.0206(17) -0.0037(14) -0.0051(15) -0.0011(15)
C19 0.051(2) 0.0272(18) 0.032(2) -0.0005(16) -0.0134(18) -0.0117(17)
C20 0.083(3) 0.032(2) 0.038(2) 0.0031(17) -0.019(2) -0.012(2)
C21 0.063(3) 0.063(3) 0.052(3) 0.016(2) -0.001(2) -0.028(2)
C22 0.034(2) 0.0278(18) 0.0253(19) -0.0013(15) -0.0035(15) -0.0051(15)
C23 0.039(2) 0.049(2) 0.051(3) -0.004(2) -0.0004(19) -0.0060(19)
C24 0.057(3) 0.0280(19) 0.051(2) 0.0056(18) -0.015(2) -0.0068(19)
C25 0.0222(17) 0.0190(16) 0.0219(17) 0.0009(13) -0.0047(14) -0.0026(13)
C26 0.0278(19) 0.0192(16) 0.0177(16) -0.0019(13) -0.0071(14) -0.0024(14)
C27 0.0309(19) 0.0251(17) 0.0274(19) -0.0019(14) -0.0085(15) -0.0026(15)
C28 0.044(2) 0.0196(17) 0.029(2) -0.0011(14) -0.0094(16) -0.0008(16)
C29 0.031(2) 0.0216(17) 0.0229(18) -0.0024(14) -0.0057(15) 0.0068(15)
C30 0.0252(18) 0.0340(19) 0.0269(19) -0.0074(15) -0.0035(15) 0.0026(16)
C31 0.031(2) 0.0222(17) 0.0245(18) -0.0026(14) -0.0041(15) -0.0029(15)
C32 0.045(2) 0.0302(19) 0.031(2) -0.0049(16) -0.0069(17) 0.0100(17)
C33 0.048(2) 0.042(2) 0.039(2) -0.0091(18) -0.0055(19) -0.0038(19)
C34 0.038(2) 0.055(2) 0.042(2) -0.0151(19) -0.0062(18) 0.0001(19)
C35 0.089(4) 0.057(3) 0.076(4) -0.031(3) 0.024(3) -0.011(3)
C36 0.068(3) 0.040(2) 0.078(3) -0.031(2) 0.022(3) -0.002(2)
C37 0.042(2) 0.048(2) 0.052(3) 0.005(2) -0.018(2) -0.005(2)
C38 0.055(3) 0.061(3) 0.058(3) 0.024(2) -0.018(2) 0.000(2)
C39 0.081(4) 0.047(3) 0.068(3) 0.013(2) -0.030(3) -0.009(2)
C40 0.064(3) 0.041(2) 0.059(3) -0.004(2) -0.024(2) -0.006(2)

loop_
_atom_type_symbol
_atom_type_description
_atom_type_scat_dispersion_real
_atom_type_scat_dispersion_imag
_atom_type_scat_source
C C 0.0033 0.0016 'International Tables Vol C Tables 4.2.6.8 and 6.1.1.4'
H H 0.0000 0.0000 'International Tables Vol C Tables 4.2.6.8 and 6.1.1.4'
Li Li -0.0003 0.0001 'International Tables Vol C Tables 4.2.6.8 and 6.1.1.4'
N N 0.0061 0.0033 'International Tables Vol C Tables 4.2.6.8 and 6.1.1.4'
O O 0.0106 0.0060 'International Tables Vol C Tables 4.2.6.8 and 6.1.1.4'

loop_
_geom_angle_atom_site_label_1
_geom_angle_atom_site_label_2
_geom_angle_atom_site_label_3
_geom_angle
_geom_angle_site_symmetry_1
_geom_angle_site_symmetry_3
_geom_angle_publ_flag
C33 O1 C36 109.7(3) . . ?
C33 O1 Li1 127.8(3) . . ?
C36 O1 Li1 118.2(3) . . ?
C25 N1 C1 121.6(2) . . ?
C25 N1 Li1 88.6(2) . . ?
C1 N1 Li1 148.1(2) . . ?
C2 C1 N1 119.3(3) . . ?
C2 C1 C6 120.0(3) . . ?
N1 C1 C6 120.6(3) . . ?
O1 Li1 O2 96.8(3) . . ?
O1 Li1 N1 126.3(3) . . ?
O2 Li1 N1 119.9(3) . . ?
O1 Li1 N2 117.6(3) . . ?
O2 Li1 N2 130.9(3) . . ?
N1 Li1 N2 67.16(19) . . ?
O1 Li1 C25 128.6(3) . . ?
O2 Li1 C25 134.5(3) . . ?
N1 Li1 C25 33.56(12) . . ?
N2 Li1 C25 33.61(12) . . ?
C37 O2 C40 109.2(3) . . ?
C37 O2 Li1 118.9(3) . . ?
C40 O2 Li1 130.5(3) . . ?
C25 N2 C13 122.3(2) . . ?
C25 N2 Li1 87.5(2) . . ?
C13 N2 Li1 148.8(2) . . ?
C3 C2 C1 119.6(3) . . ?
C3 C2 C7 120.7(3) . . ?
C1 C2 C7 119.7(3) . . ?
C2 C3 C4 121.2(3) . . ?
C5 C4 C3 119.4(3) . . ?
C4 C5 C6 122.0(3) . . ?
C5 C6 C1 117.8(3) . . ?
C5 C6 C10 121.2(3) . . ?
C1 C6 C10 120.8(3) . . ?
C2 C7 C9 113.5(3) . . ?
C2 C7 C8 110.7(3) . . ?
C9 C7 C8 110.0(3) . . ?
C6 C10 C11 109.7(3) . . ?
C6 C10 C12 114.9(3) . . ?
C11 C10 C12 108.9(3) . . ?
C14 C13 N2 118.4(3) . . ?
C14 C13 C18 119.7(3) . . ?
N2 C13 C18 121.7(3) . . ?
C13 C14 C15 120.1(3) . . ?
C13 C14 C19 120.5(3) . . ?
C15 C14 C19 119.5(3) . . ?
C16 C15 C14 120.5(3) . . ?
C17 C16 C15 119.5(3) . . ?
C16 C17 C18 122.0(3) . . ?
C17 C18 C13 118.2(3) . . ?
C17 C18 C22 119.6(3) . . ?
C13 C18 C22 122.1(3) . . ?
C14 C19 C20 110.6(3) . . ?
C14 C19 C21 113.6(3) . . ?
C20 C19 C21 110.3(3) . . ?
C18 C22 C24 114.2(3) . . ?
C18 C22 C23 108.5(3) . . ?
C24 C22 C23 110.3(3) . . ?
N1 C25 N2 116.7(3) . . ?
N1 C25 C26 121.9(3) . . ?
N2 C25 C26 121.4(3) . . ?
N1 C25 Li1 57.8(2) . . ?
N2 C25 Li1 58.9(2) . . ?
C26 C25 Li1 177.1(3) . . ?
C31 C26 C27 117.8(3) . . ?
C31 C26 C25 122.0(3) . . ?
C27 C26 C25 120.2(3) . . ?
C26 C27 C28 120.3(3) . . ?
C29 C28 C27 121.7(3) . . ?
C30 C29 C28 117.7(3) . . ?
C30 C29 C32 121.2(3) . . ?
C28 C29 C32 121.1(3) . . ?
C29 C30 C31 121.2(3) . . ?
C26 C31 C30 121.3(3) . . ?
O1 C33 C34 106.0(3) . . ?
C35 C34 C33 102.6(3) . . ?
C36 C35 C34 104.5(3) . . ?
O1 C36 C35 106.7(3) . . ?
O2 C37 C38 105.3(3) . . ?
C39 C38 C37 103.2(3) . . ?
C38 C39 C40 102.8(4) . . ?
O2 C40 C39 105.6(3) . . ?

loop_
_geom_bond_atom_site_label_1
_geom_bond_atom_site_label_2
_geom_bond_distance
_geom_bond_site_symmetry_2
_geom_bond_publ_flag
O1 C33 1.431(4) . ?
O1 C36 1.439(4) . ?
O1 Li1 1.955(6) . ?
N1 C25 1.327(4) . ?
N1 C1 1.421(3) . ?
N1 Li1 2.032(6) . ?
C1 C2 1.397(4) . ?
C1 C6 1.424(4) . ?
Li1 O2 1.966(6) . ?
Li1 N2 2.057(6) . ?
Li1 C25 2.400(6) . ?
O2 C37 1.434(4) . ?
O2 C40 1.437(4) . ?
N2 C25 1.330(3) . ?
N2 C13 1.412(4) . ?
C2 C3 1.382(4) . ?
C2 C7 1.520(5) . ?
C3 C4 1.389(5) . ?
C4 C5 1.367(4) . ?
C5 C6 1.401(4) . ?
C6 C10 1.516(4) . ?
C7 C9 1.522(4) . ?
C7 C8 1.532(4) . ?
C10 C11 1.524(4) . ?
C10 C12 1.532(5) . ?
C13 C14 1.395(4) . ?
C13 C18 1.423(4) . ?
C14 C15 1.395(4) . ?
C14 C19 1.520(4) . ?
C15 C16 1.386(5) . ?
C16 C17 1.378(4) . ?
C17 C18 1.393(4) . ?
C18 C22 1.504(4) . ?
C19 C20 1.525(4) . ?
C19 C21 1.532(5) . ?
C22 C24 1.529(4) . ?
C22 C23 1.540(5) . ?
C25 C26 1.508(4) . ?
C26 C31 1.380(4) . ?
C26 C27 1.390(4) . ?
C27 C28 1.395(4) . ?
C28 C29 1.379(4) . ?
C29 C30 1.377(4) . ?
C29 C32 1.511(4) . ?
C30 C31 1.390(4) . ?
C33 C34 1.528(5) . ?
C34 C35 1.498(5) . ?
C35 C36 1.475(6) . ?
C37 C38 1.523(5) . ?
C38 C39 1.463(6) . ?
C39 C40 1.506(5) . ?
